data_7111787
loop_
_publ_author_name
'Davies, Caroline J. E.'
'Page, Michael J.'
'Ellul, Charles E.'
'Mahon, Mary F.'
'Whittlesey, Michael K.'

_publ_section_title
;
 Ni(i) and Ni(ii) ring-expanded N-heterocyclic carbene complexes: C--H
 activation, indole elimination and catalytic hydrodehalogenation
;
_journal_issue 28
_journal_name_full 'Chemical Communications'
_journal_page_first 5151
_journal_page_last 5153
_journal_paper_doi 10.1039/c0cc01335h
_journal_volume 46
_journal_year 2010
_chemical_formula_sum 'C30 H40 N2 Ni'
_chemical_formula_weight 487.35
_chemical_name_systematic
;
?
;
_space_group_IT_number 2
_symmetry_cell_setting triclinic
_symmetry_space_group_name_Hall '-P 1'
_symmetry_space_group_name_H-M 'P -1'
_atom_sites_solution_hydrogens geom
_atom_sites_solution_primary direct
_atom_sites_solution_secondary difmap
_audit_creation_method SHELXL-97
_cell_angle_alpha 94.032(1)
_cell_angle_beta 108.115(1)
_cell_angle_gamma 99.090(1)
_cell_formula_units_Z 2
_cell_length_a 9.1890(1)
_cell_length_b 11.1750(2)
_cell_length_c 13.5820(2)
_cell_measurement_reflns_used 26126
_cell_measurement_temperature 150(2)
_cell_measurement_theta_max 30.034
_cell_measurement_theta_min 2.910
_cell_volume 1298.28(3)
_computing_cell_refinement 'HKL Scalepack (Otwinowski & Minor 1997)'
_computing_data_collection 'Collect (Bruker AXS BV 1997-2004)'
_computing_data_reduction 'Denzo & Scalepack (Otwinowski, Minor 1997)'
_computing_molecular_graphics 'ORTEX (P.McArdle 1995)'
_computing_publication_material 'SHELXL-97/2 (Sheldrick 1997)'
_computing_structure_refinement 'SHELXL-97/2 (Sheldrick 1997)'
_computing_structure_solution 'SHELXS-97 (Sheldrick 1990)'
_diffrn_ambient_temperature 150(2)
_diffrn_measured_fraction_theta_full 0.995
_diffrn_measured_fraction_theta_max 0.995
_diffrn_measurement_device_type '95mm CCD camera on \k-goniostat'
_diffrn_measurement_method CCD
_diffrn_radiation_monochromator 'horizonally mounted graphite crystal'
_diffrn_radiation_source 'fine-focus sealed tube'
_diffrn_radiation_type MoK\a
_diffrn_radiation_wavelength 0.71073
_diffrn_reflns_av_R_equivalents 0.0408
_diffrn_reflns_av_sigmaI/netI 0.0262
_diffrn_reflns_limit_h_max 12
_diffrn_reflns_limit_h_min -12
_diffrn_reflns_limit_k_max 15
_diffrn_reflns_limit_k_min -15
_diffrn_reflns_limit_l_max 19
_diffrn_reflns_limit_l_min -19
_diffrn_reflns_number 43285
_diffrn_reflns_theta_full 30.08
_diffrn_reflns_theta_max 30.08
_diffrn_reflns_theta_min 3.80
_exptl_absorpt_coefficient_mu 0.767
_exptl_absorpt_correction_T_max 0.929
_exptl_absorpt_correction_T_min 0.843
_exptl_absorpt_correction_type multi-scan
_exptl_absorpt_process_details
;
multi-scan from symmetry-related measurements
Sortav (Blessing 1995)
;
_exptl_crystal_colour orange
_exptl_crystal_density_diffrn 1.247
_exptl_crystal_density_method 'not measured'
_exptl_crystal_description block
_exptl_crystal_F_000 524
_exptl_crystal_size_max 0.20
_exptl_crystal_size_mid 0.20
_exptl_crystal_size_min 0.10
_refine_diff_density_max 0.317
_refine_diff_density_min -0.363
_refine_diff_density_rms 0.054
_refine_ls_extinction_coef 0.0119(16)
_refine_ls_extinction_expression Fc^*^=kFc[1+0.001xFc^2^\l^3^/sin(2\q)]^-1/4^
_refine_ls_extinction_method SHELXL
_refine_ls_goodness_of_fit_ref 1.026
_refine_ls_hydrogen_treatment mixed
_refine_ls_matrix_type full
_refine_ls_number_parameters 318
_refine_ls_number_reflns 7574
_refine_ls_number_restraints 3
_refine_ls_restrained_S_all 1.026
_refine_ls_R_factor_all 0.0400
_refine_ls_R_factor_gt 0.0305
_refine_ls_shift/su_max 0.002
_refine_ls_shift/su_mean 0.000
_refine_ls_structure_factor_coef Fsqd
_refine_ls_weighting_details 'calc w=1/[\s^2^(Fo^2^)+(0.0382P)^2^+0.4397P] where P=(Fo^2^+2Fc^2^)/3'
_refine_ls_weighting_scheme calc
_refine_ls_wR_factor_gt 0.0770
_refine_ls_wR_factor_ref 0.0819
_reflns_number_gt 6422
_reflns_number_total 7574
_reflns_threshold_expression >2sigma(I)
_cod_data_source_file C0CC01335Hsup1.cif
_cod_data_source_block h10mkw6
_cod_depositor_comments
;
The following automatic conversions were performed:

'_symmetry_cell_setting' value 'Triclinic' changed to 'triclinic'
according to /home/saulius/struct/CIF-dictionaries/cif_core.dic
dictionary named 'cif_core.dic' version 2.4.2 from 2011-04-26.

Automatic conversion script
Id: cif_fix_values 1891 2012-01-12 08:04:46Z andrius 
;
_cod_original_sg_symbol_H-M P-1
_cod_database_code 7111787

loop_
_symmetry_equiv_pos_as_xyz
'x, y, z'
'-x, -y, -z'

loop_
_atom_site_label
_atom_site_type_symbol
_atom_site_fract_x
_atom_site_fract_y
_atom_site_fract_z
_atom_site_U_iso_or_equiv
_atom_site_adp_type
_atom_site_occupancy
_atom_site_symmetry_multiplicity
_atom_site_calc_flag
_atom_site_refinement_flags
Ni1 Ni 0.963230(18) 0.295694(14) 0.719447(13) 0.02376(6) Uani 1 1 d .
N1 N 0.76494(13) 0.34166(10) 0.83353(8) 0.0263(2) Uani 1 1 d .
N2 N 0.67712(12) 0.38554(9) 0.66419(8) 0.0236(2) Uani 1 1 d .
C1 C 0.78038(14) 0.33848(11) 0.73765(9) 0.0226(2) Uani 1 1 d .
C2 C 0.65999(18) 0.41060(14) 0.86681(12) 0.0363(3) Uani 1 1 d .
H2A H 0.7113 0.4484 0.9402 0.044 Uiso 1 1 calc R
H2B H 0.5629 0.3544 0.8626 0.044 Uiso 1 1 calc R
C3 C 0.62138(19) 0.50882(15) 0.79701(12) 0.0383(3) Uani 1 1 d .
H3A H 0.5413 0.5485 0.8135 0.046 Uiso 1 1 calc R
H3B H 0.7159 0.5720 0.8092 0.046 Uiso 1 1 calc R
C4 C 0.56111(16) 0.45210(14) 0.68407(11) 0.0325(3) Uani 1 1 d .
H4A H 0.4606 0.3953 0.6698 0.039 Uiso 1 1 calc R
H4B H 0.5439 0.5166 0.6376 0.039 Uiso 1 1 calc R
C5 C 0.88204(15) 0.29667(12) 0.91208(10) 0.0273(3) Uani 1 1 d .
C6 C 1.03822(16) 0.33568(12) 0.91858(10) 0.0284(3) Uani 1 1 d .
C7 C 1.15122(16) 0.28571(12) 0.99005(11) 0.0320(3) Uani 1 1 d .
H7 H 1.2577 0.3109 0.9962 0.038 Uiso 1 1 calc R
C8 C 1.11307(18) 0.20074(14) 1.05209(11) 0.0362(3) Uani 1 1 d .
C9 C 0.95743(18) 0.16444(15) 1.04297(11) 0.0388(3) Uani 1 1 d .
H9 H 0.9302 0.1065 1.0853 0.047 Uiso 1 1 calc R
C10 C 0.83952(17) 0.21109(14) 0.97288(11) 0.0333(3) Uani 1 1 d .
C11 C 1.07741(16) 0.41611(12) 0.84444(11) 0.0309(3) Uani 1 1 d .
H11A H 1.1908 0.4361 0.8561 0.041(5) Uiso 1 1 calc R
H11B H 1.0340 0.4918 0.8438 0.031(4) Uiso 1 1 calc R
C12 C 1.2391(2) 0.14854(17) 1.12711(14) 0.0482(4) Uani 1 1 d .
H12A H 1.2660 0.1919 1.1975 0.072 Uiso 1 1 calc R
H12B H 1.3318 0.1583 1.1051 0.072 Uiso 1 1 calc R
H12C H 1.2014 0.0615 1.1274 0.072 Uiso 1 1 calc R
C13 C 0.67098(19) 0.16310(17) 0.96173(13) 0.0451(4) Uani 1 1 d .
H13A H 0.6308 0.2251 0.9949 0.068 Uiso 1 1 calc R
H13B H 0.6639 0.0888 0.9955 0.068 Uiso 1 1 calc R
H13C H 0.6091 0.1444 0.8875 0.068 Uiso 1 1 calc R
C14 C 0.67959(14) 0.37142(11) 0.55866(10) 0.0227(2) Uani 1 1 d .
C15 C 0.58882(14) 0.26747(11) 0.49119(10) 0.0244(2) Uani 1 1 d .
C16 C 0.59916(15) 0.25188(12) 0.39084(10) 0.0273(3) Uani 1 1 d .
H16 H 0.5391 0.1813 0.3443 0.033 Uiso 1 1 calc R
C17 C 0.69535(15) 0.33719(12) 0.35717(10) 0.0282(3) Uani 1 1 d .
C18 C 0.77719(15) 0.44291(12) 0.42500(11) 0.0286(3) Uani 1 1 d .
H18 H 0.8397 0.5033 0.4019 0.034 Uiso 1 1 calc R
C19 C 0.76986(14) 0.46240(11) 0.52543(10) 0.0258(2) Uani 1 1 d .
C20 C 0.48588(16) 0.17396(12) 0.52712(11) 0.0318(3) Uani 1 1 d .
H20A H 0.4417 0.1029 0.4734 0.048 Uiso 1 1 calc R
H20B H 0.4013 0.2098 0.5392 0.048 Uiso 1 1 calc R
H20C H 0.5477 0.1483 0.5922 0.048 Uiso 1 1 calc R
C21 C 0.71185(18) 0.31478(15) 0.25060(11) 0.0372(3) Uani 1 1 d .
H21A H 0.7323 0.3931 0.2245 0.056 Uiso 1 1 calc R
H21B H 0.6152 0.2646 0.2025 0.056 Uiso 1 1 calc R
H21C H 0.7987 0.2721 0.2556 0.056 Uiso 1 1 calc R
C22 C 0.85433(17) 0.57896(12) 0.59678(13) 0.0351(3) Uani 1 1 d .
H22A H 0.9215 0.6275 0.5647 0.053 Uiso 1 1 calc R
H22B H 0.9182 0.5592 0.6639 0.053 Uiso 1 1 calc R
H22C H 0.7781 0.6259 0.6081 0.053 Uiso 1 1 calc R
C23 C 0.88375(15) 0.13053(12) 0.62121(10) 0.0262(2) Uani 1 1 d D
C24 C 1.01578(17) 0.20383(13) 0.61152(11) 0.0309(3) Uani 1 1 d D
C25 C 1.15518(17) 0.24395(13) 0.69608(13) 0.0347(3) Uani 1 1 d D
C26 C 1.22770(16) 0.16615(14) 0.77873(13) 0.0361(3) Uani 1 1 d .
H26A H 1.1575 0.1475 0.8203 0.043 Uiso 1 1 calc R
H26B H 1.3274 0.2148 0.8266 0.043 Uiso 1 1 calc R
C27 C 1.25953(18) 0.04483(15) 0.73607(13) 0.0402(3) Uani 1 1 d .
H27A H 1.3515 0.0637 0.7126 0.048 Uiso 1 1 calc R
H27B H 1.2875 -0.0048 0.7943 0.048 Uiso 1 1 calc R
C28 C 1.12633(19) -0.03312(14) 0.64597(12) 0.0380(3) Uani 1 1 d .
H28A H 1.1622 -0.1077 0.6269 0.046 Uiso 1 1 calc R
H28B H 1.1078 0.0130 0.5850 0.046 Uiso 1 1 calc R
C29 C 0.96999(18) -0.07281(13) 0.66313(12) 0.0353(3) Uani 1 1 d .
H29A H 0.9863 -0.1252 0.7200 0.042 Uiso 1 1 calc R
H29B H 0.8976 -0.1240 0.5988 0.042 Uiso 1 1 calc R
C30 C 0.88931(16) 0.03004(12) 0.69079(10) 0.0276(3) Uani 1 1 d .
H30A H 0.7814 -0.0063 0.6858 0.033 Uiso 1 1 calc R
H30B H 0.9453 0.0665 0.7641 0.033 Uiso 1 1 calc R
H23 H 0.7889(11) 0.1188(14) 0.5608(8) 0.030(4) Uiso 1 1 d D
H24 H 0.999(2) 0.2467(14) 0.5494(9) 0.040(5) Uiso 1 1 d D
H25 H 1.2299(17) 0.3073(13) 0.6819(15) 0.048(5) Uiso 1 1 d D

loop_
_atom_site_aniso_label
_atom_site_aniso_U_11
_atom_site_aniso_U_22
_atom_site_aniso_U_33
_atom_site_aniso_U_23
_atom_site_aniso_U_13
_atom_site_aniso_U_12
Ni1 0.02204(9) 0.02114(9) 0.02858(9) 0.00666(6) 0.00740(6) 0.00574(6)
N1 0.0270(5) 0.0271(5) 0.0245(5) 0.0022(4) 0.0068(4) 0.0076(4)
N2 0.0209(5) 0.0233(5) 0.0255(5) 0.0022(4) 0.0049(4) 0.0068(4)
C1 0.0213(5) 0.0187(5) 0.0245(6) 0.0011(4) 0.0040(4) 0.0020(4)
C2 0.0396(8) 0.0416(8) 0.0315(7) 0.0010(6) 0.0143(6) 0.0152(6)
C3 0.0421(8) 0.0392(8) 0.0360(7) -0.0005(6) 0.0108(6) 0.0212(7)
C4 0.0270(6) 0.0374(7) 0.0338(7) 0.0025(6) 0.0073(5) 0.0147(5)
C5 0.0297(6) 0.0273(6) 0.0203(6) 0.0000(5) 0.0029(5) 0.0045(5)
C6 0.0305(6) 0.0229(6) 0.0255(6) 0.0009(5) 0.0025(5) 0.0016(5)
C7 0.0292(7) 0.0288(6) 0.0292(6) 0.0029(5) -0.0006(5) 0.0007(5)
C8 0.0365(7) 0.0347(7) 0.0282(7) 0.0075(6) -0.0015(6) 0.0031(6)
C9 0.0407(8) 0.0413(8) 0.0285(7) 0.0122(6) 0.0045(6) 0.0010(6)
C10 0.0338(7) 0.0377(7) 0.0246(6) 0.0046(5) 0.0062(5) 0.0020(6)
C11 0.0274(6) 0.0250(6) 0.0350(7) 0.0066(5) 0.0037(5) 0.0012(5)
C12 0.0421(9) 0.0482(9) 0.0436(9) 0.0200(7) -0.0024(7) 0.0052(7)
C13 0.0364(8) 0.0564(10) 0.0422(9) 0.0179(8) 0.0130(7) 0.0026(7)
C14 0.0200(5) 0.0224(5) 0.0250(6) 0.0054(4) 0.0040(4) 0.0077(4)
C15 0.0211(5) 0.0232(6) 0.0268(6) 0.0050(5) 0.0037(4) 0.0057(4)
C16 0.0250(6) 0.0273(6) 0.0263(6) 0.0027(5) 0.0023(5) 0.0080(5)
C17 0.0274(6) 0.0324(6) 0.0277(6) 0.0105(5) 0.0073(5) 0.0147(5)
C18 0.0267(6) 0.0267(6) 0.0356(7) 0.0130(5) 0.0105(5) 0.0099(5)
C19 0.0221(6) 0.0212(5) 0.0336(6) 0.0073(5) 0.0060(5) 0.0075(4)
C20 0.0291(6) 0.0282(6) 0.0337(7) 0.0019(5) 0.0081(5) -0.0022(5)
C21 0.0392(8) 0.0466(8) 0.0306(7) 0.0125(6) 0.0124(6) 0.0163(7)
C22 0.0339(7) 0.0237(6) 0.0466(8) 0.0044(6) 0.0132(6) 0.0018(5)
C23 0.0296(6) 0.0266(6) 0.0234(6) 0.0043(5) 0.0067(5) 0.0114(5)
C24 0.0383(7) 0.0322(7) 0.0336(7) 0.0145(5) 0.0201(6) 0.0177(6)
C25 0.0279(7) 0.0319(7) 0.0521(9) 0.0143(6) 0.0199(6) 0.0100(5)
C26 0.0239(6) 0.0347(7) 0.0462(8) 0.0061(6) 0.0051(6) 0.0084(5)
C27 0.0357(8) 0.0441(8) 0.0461(9) 0.0127(7) 0.0127(7) 0.0213(7)
C28 0.0497(9) 0.0389(8) 0.0330(7) 0.0094(6) 0.0141(6) 0.0273(7)
C29 0.0455(8) 0.0253(6) 0.0322(7) 0.0049(5) 0.0059(6) 0.0122(6)
C30 0.0301(6) 0.0241(6) 0.0272(6) 0.0050(5) 0.0075(5) 0.0041(5)

loop_
_atom_type_symbol
_atom_type_description
_atom_type_scat_dispersion_real
_atom_type_scat_dispersion_imag
_atom_type_scat_source
C C 0.0033 0.0016 'International Tables Vol C Tables 4.2.6.8 and 6.1.1.4'
H H 0.0000 0.0000 'International Tables Vol C Tables 4.2.6.8 and 6.1.1.4'
Ni Ni 0.3393 1.1124 'International Tables Vol C Tables 4.2.6.8 and 6.1.1.4'
N N 0.0061 0.0033 'International Tables Vol C Tables 4.2.6.8 and 6.1.1.4'

loop_
_geom_angle_atom_site_label_1
_geom_angle_atom_site_label_2
_geom_angle_atom_site_label_3
_geom_angle
C1 Ni1 C24 136.86(6)
C1 Ni1 C11 85.36(6)
C24 Ni1 C11 136.59(6)
C1 Ni1 C25 177.85(6)
C24 Ni1 C25 41.22(6)
C11 Ni1 C25 96.71(6)
C1 Ni1 C23 104.39(5)
C24 Ni1 C23 40.41(6)
C11 Ni1 C23 160.42(5)
C25 Ni1 C23 73.46(6)
C1 N1 C5 116.04(10)
C1 N1 C2 123.90(11)
C5 N1 C2 118.68(11)
C1 N2 C14 118.55(10)
C1 N2 C4 124.57(11)
C14 N2 C4 116.88(10)
N2 C1 N1 117.27(11)
N2 C1 Ni1 122.80(9)
N1 C1 Ni1 118.99(9)
N1 C2 C3 109.64(12)
N1 C2 H2A 109.7
C3 C2 H2A 109.7
N1 C2 H2B 109.7
C3 C2 H2B 109.7
H2A C2 H2B 108.2
C4 C3 C2 109.38(12)
C4 C3 H3A 109.8
C2 C3 H3A 109.8
C4 C3 H3B 109.8
C2 C3 H3B 109.8
H3A C3 H3B 108.2
N2 C4 C3 108.53(11)
N2 C4 H4A 110.0
C3 C4 H4A 110.0
N2 C4 H4B 110.0
C3 C4 H4B 110.0
H4A C4 H4B 108.4
C10 C5 C6 122.00(12)
C10 C5 N1 120.72(12)
C6 C5 N1 117.11(11)
C7 C6 C5 117.17(12)
C7 C6 C11 122.11(13)
C5 C6 C11 120.41(12)
C8 C7 C6 122.35(14)
C8 C7 H7 118.8
C6 C7 H7 118.8
C9 C8 C7 118.62(13)
C9 C8 C12 121.08(14)
C7 C8 C12 120.30(14)
C8 C9 C10 121.57(14)
C8 C9 H9 119.2
C10 C9 H9 119.2
C5 C10 C9 118.30(13)
C5 C10 C13 122.27(13)
C9 C10 C13 119.37(13)
C6 C11 Ni1 94.32(8)
C6 C11 H11A 112.9
Ni1 C11 H11A 112.9
C6 C11 H11B 112.9
Ni1 C11 H11B 112.9
H11A C11 H11B 110.3
C8 C12 H12A 109.5
C8 C12 H12B 109.5
H12A C12 H12B 109.5
C8 C12 H12C 109.5
H12A C12 H12C 109.5
H12B C12 H12C 109.5
C10 C13 H13A 109.5
C10 C13 H13B 109.5
H13A C13 H13B 109.5
C10 C13 H13C 109.5
H13A C13 H13C 109.5
H13B C13 H13C 109.5
C15 C14 C19 121.62(12)
C15 C14 N2 118.81(11)
C19 C14 N2 119.56(11)
C16 C15 C14 118.05(11)
C16 C15 C20 121.28(11)
C14 C15 C20 120.65(12)
C17 C16 C15 121.76(12)
C17 C16 H16 119.1
C15 C16 H16 119.1
C18 C17 C16 118.26(12)
C18 C17 C21 120.94(13)
C16 C17 C21 120.79(13)
C19 C18 C17 121.84(12)
C19 C18 H18 119.1
C17 C18 H18 119.1
C18 C19 C14 118.23(12)
C18 C19 C22 121.39(12)
C14 C19 C22 120.37(12)
C15 C20 H20A 109.5
C15 C20 H20B 109.5
H20A C20 H20B 109.5
C15 C20 H20C 109.5
H20A C20 H20C 109.5
H20B C20 H20C 109.5
C17 C21 H21A 109.5
C17 C21 H21B 109.5
H21A C21 H21B 109.5
C17 C21 H21C 109.5
H21A C21 H21C 109.5
H21B C21 H21C 109.5
C19 C22 H22A 109.5
C19 C22 H22B 109.5
H22A C22 H22B 109.5
C19 C22 H22C 109.5
H22A C22 H22C 109.5
H22B C22 H22C 109.5
C24 C23 C30 124.22(12)
C24 C23 Ni1 64.83(8)
C30 C23 Ni1 106.81(8)
C24 C23 H23 116.0(9)
C30 C23 H23 114.5(10)
Ni1 C23 H23 120.7(10)
C23 C24 C25 122.98(12)
C23 C24 Ni1 74.75(8)
C25 C24 Ni1 72.90(9)
C23 C24 H24 116.1(10)
C25 C24 H24 118.6(11)
Ni1 C24 H24 109.7(10)
C24 C25 C26 124.99(13)
C24 C25 Ni1 65.88(8)
C26 C25 Ni1 110.71(10)
C24 C25 H25 114.1(11)
C26 C25 H25 114.7(11)
Ni1 C25 H25 117.0(11)
C25 C26 C27 115.10(13)
C25 C26 H26A 108.5
C27 C26 H26A 108.5
C25 C26 H26B 108.5
C27 C26 H26B 108.5
H26A C26 H26B 107.5
C28 C27 C26 116.41(12)
C28 C27 H27A 108.2
C26 C27 H27A 108.2
C28 C27 H27B 108.2
C26 C27 H27B 108.2
H27A C27 H27B 107.3
C27 C28 C29 117.93(13)
C27 C28 H28A 107.8
C29 C28 H28A 107.8
C27 C28 H28B 107.8
C29 C28 H28B 107.8
H28A C28 H28B 107.2
C28 C29 C30 116.80(12)
C28 C29 H29A 108.1
C30 C29 H29A 108.1
C28 C29 H29B 108.1
C30 C29 H29B 108.1
H29A C29 H29B 107.3
C23 C30 C29 113.89(11)
C23 C30 H30A 108.8
C29 C30 H30A 108.8
C23 C30 H30B 108.8
C29 C30 H30B 108.8
H30A C30 H30B 107.7

loop_
_geom_bond_atom_site_label_1
_geom_bond_atom_site_label_2
_geom_bond_distance
Ni1 C1 1.8996(12)
Ni1 C24 1.9547(14)
Ni1 C11 1.9796(14)
Ni1 C25 2.0471(14)
Ni1 C23 2.0838(13)
N1 C1 1.3516(16)
N1 C5 1.4427(16)
N1 C2 1.4781(17)
N2 C1 1.3473(15)
N2 C14 1.4384(16)
N2 C4 1.4710(16)
C2 C3 1.513(2)
C2 H2A 0.9900
C2 H2B 0.9900
C3 C4 1.512(2)
C3 H3A 0.9900
C3 H3B 0.9900
C4 H4A 0.9900
C4 H4B 0.9900
C5 C10 1.3939(19)
C5 C6 1.4056(19)
C6 C7 1.4017(19)
C6 C11 1.4839(19)
C7 C8 1.388(2)
C7 H7 0.9500
C8 C9 1.387(2)
C8 C12 1.511(2)
C9 C10 1.400(2)
C9 H9 0.9500
C10 C13 1.513(2)
C11 H11A 0.9900
C11 H11B 0.9900
C12 H12A 0.9800
C12 H12B 0.9800
C12 H12C 0.9800
C13 H13A 0.9800
C13 H13B 0.9800
C13 H13C 0.9800
C14 C15 1.3977(17)
C14 C19 1.3987(17)
C15 C16 1.3962(18)
C15 C20 1.5071(18)
C16 C17 1.3949(19)
C16 H16 0.9500
C17 C18 1.395(2)
C17 C21 1.5094(19)
C18 C19 1.3901(19)
C18 H18 0.9500
C19 C22 1.5079(19)
C20 H20A 0.9800
C20 H20B 0.9800
C20 H20C 0.9800
C21 H21A 0.9800
C21 H21B 0.9800
C21 H21C 0.9800
C22 H22A 0.9800
C22 H22B 0.9800
C22 H22C 0.9800
C23 C24 1.4002(19)
C23 C30 1.5146(18)
C23 H23 0.977(5)
C24 C25 1.411(2)
C24 H24 0.982(5)
C25 C26 1.522(2)
C25 H25 0.979(5)
C26 C27 1.543(2)
C26 H26A 0.9900
C26 H26B 0.9900
C27 C28 1.528(2)
C27 H27A 0.9900
C27 H27B 0.9900
C28 C29 1.528(2)
C28 H28A 0.9900
C28 H28B 0.9900
C29 C30 1.5471(19)
C29 H29A 0.9900
C29 H29B 0.9900
C30 H30A 0.9900
C30 H30B 0.9900

loop_
_geom_torsion_atom_site_label_1
_geom_torsion_atom_site_label_2
_geom_torsion_atom_site_label_3
_geom_torsion_atom_site_label_4
_geom_torsion
C14 N2 C1 N1 -173.22(10)
C4 N2 C1 N1 7.29(18)
C14 N2 C1 Ni1 18.04(15)
C4 N2 C1 Ni1 -161.45(10)
C5 N1 C1 N2 -176.79(11)
C2 N1 C1 N2 -10.39(18)
C5 N1 C1 Ni1 -7.59(14)
C2 N1 C1 Ni1 158.80(11)
C24 Ni1 C1 N2 -48.10(13)
C11 Ni1 C1 N2 120.26(10)
C25 Ni1 C1 N2 -74.4(15)
C23 Ni1 C1 N2 -76.97(10)
C24 Ni1 C1 N1 143.34(9)
C11 Ni1 C1 N1 -48.30(10)
C25 Ni1 C1 N1 117.1(15)
C23 Ni1 C1 N1 114.46(10)
C1 N1 C2 C3 -20.44(19)
C5 N1 C2 C3 145.62(13)
N1 C2 C3 C4 52.63(17)
C1 N2 C4 C3 26.05(18)
C14 N2 C4 C3 -153.45(12)
C2 C3 C4 N2 -54.92(16)
C1 N1 C5 C10 -129.99(13)
C2 N1 C5 C10 62.87(17)
C1 N1 C5 C6 45.30(16)
C2 N1 C5 C6 -121.85(14)
C10 C5 C6 C7 -0.6(2)
N1 C5 C6 C7 -175.84(11)
C10 C5 C6 C11 173.10(13)
N1 C5 C6 C11 -2.11(18)
C5 C6 C7 C8 0.3(2)
C11 C6 C7 C8 -173.27(14)
C6 C7 C8 C9 -0.2(2)
C6 C7 C8 C12 179.31(15)
C7 C8 C9 C10 0.2(2)
C12 C8 C9 C10 -179.24(16)
C6 C5 C10 C9 0.7(2)
N1 C5 C10 C9 175.75(13)
C6 C5 C10 C13 -176.29(14)
N1 C5 C10 C13 -1.2(2)
C8 C9 C10 C5 -0.5(2)
C8 C9 C10 C13 176.58(15)
C7 C6 C11 Ni1 111.44(12)
C5 C6 C11 Ni1 -61.97(13)
C1 Ni1 C11 C6 74.87(9)
C24 Ni1 C11 C6 -116.71(10)
C25 Ni1 C11 C6 -104.58(9)
C23 Ni1 C11 C6 -46.2(2)
C1 N2 C14 C15 89.19(14)
C4 N2 C14 C15 -91.28(14)
C1 N2 C14 C19 -91.96(14)
C4 N2 C14 C19 87.57(14)
C19 C14 C15 C16 4.65(18)
N2 C14 C15 C16 -176.53(10)
C19 C14 C15 C20 -176.71(12)
N2 C14 C15 C20 2.11(17)
C14 C15 C16 C17 -0.66(18)
C20 C15 C16 C17 -179.29(12)
C15 C16 C17 C18 -2.87(19)
C15 C16 C17 C21 176.37(12)
C16 C17 C18 C19 2.60(18)
C21 C17 C18 C19 -176.64(12)
C17 C18 C19 C14 1.20(18)
C17 C18 C19 C22 -177.83(12)
C15 C14 C19 C18 -4.92(18)
N2 C14 C19 C18 176.27(11)
C15 C14 C19 C22 174.12(12)
N2 C14 C19 C22 -4.69(17)
C1 Ni1 C23 C24 149.38(8)
C11 Ni1 C23 C24 -92.41(18)
C25 Ni1 C23 C24 -30.52(8)
C1 Ni1 C23 C30 -90.14(9)
C24 Ni1 C23 C30 120.48(12)
C11 Ni1 C23 C30 28.1(2)
C25 Ni1 C23 C30 89.96(9)
C30 C23 C24 C25 -36.5(2)
Ni1 C23 C24 C25 57.31(12)
C30 C23 C24 Ni1 -93.84(12)
C1 Ni1 C24 C23 -46.17(11)
C11 Ni1 C24 C23 150.84(8)
C25 Ni1 C24 C23 132.38(11)
C1 Ni1 C24 C25 -178.56(8)
C11 Ni1 C24 C25 18.46(12)
C23 Ni1 C24 C25 -132.38(11)
C23 C24 C25 C26 41.0(2)
Ni1 C24 C25 C26 99.18(14)
C23 C24 C25 Ni1 -58.16(12)
C1 Ni1 C25 C24 27.3(15)
C11 Ni1 C25 C24 -167.34(8)
C23 Ni1 C25 C24 29.97(8)
C1 Ni1 C25 C26 -92.8(15)
C24 Ni1 C25 C26 -120.16(14)
C11 Ni1 C25 C26 72.50(11)
C23 Ni1 C25 C26 -90.19(11)
C24 C25 C26 C27 55.25(19)
Ni1 C25 C26 C27 129.66(12)
C25 C26 C27 C28 -47.57(19)
C26 C27 C28 C29 -57.29(19)
C27 C28 C29 C30 59.38(17)
C24 C23 C30 C29 -60.42(17)
Ni1 C23 C30 C29 -131.04(10)
C28 C29 C30 C23 47.24(17)
